data_4120621
loop_
_publ_author_name
'Xia, Ying'
'Liu, Zhenxing'
'Liu, Zhen'
'Ge, Rui'
'Ye, Fei'
'Hossain, Mohammad'
'Zhang, Yan'
'Wang, Jianbo'

_publ_section_title
;
 Formal Carbene Insertion into C-C Bond: Rh(I)-Catalyzed Reaction of
 Benzocyclobutenols with Diazoesters.
;
_journal_issue 8
_journal_name_full 'Journal of the American Chemical Society'
_journal_page_first 3013
_journal_paper_doi 10.1021/ja500118w
_journal_volume 136
_journal_year 2014
_chemical_formula_moiety 'C24 H22 O3'
_chemical_formula_sum 'C24 H22 O3'
_chemical_formula_weight 358.41
_chemical_name_systematic
;
 ?
;
_space_group_crystal_system monoclinic
_space_group_IT_number 14
_space_group_name_Hall '-P 2yn'
_space_group_name_H-M_alt 'P 1 21/n 1'
_symmetry_space_group_name_Hall '-P 2yn'
_symmetry_space_group_name_H-M 'P 1 21/n 1'
_atom_sites_solution_hydrogens geom
_atom_sites_solution_primary iterative
_audit_creation_date 2013-11-18
_audit_creation_method
;
  Olex2 1.2
  (compiled Apr 23 2013 17:54:37, GUI svn.r4466)
;
_cell_angle_alpha 90
_cell_angle_beta 97.936(6)
_cell_angle_gamma 90
_cell_formula_units_Z 4
_cell_length_a 10.7148(6)
_cell_length_b 10.3476(6)
_cell_length_c 17.2186(12)
_cell_measurement_reflns_used 2640
_cell_measurement_temperature 180.01(10)
_cell_measurement_theta_max 28.2740
_cell_measurement_theta_min 3.8440
_cell_volume 1890.8(2)
_computing_cell_refinement
;
CrysAlisPro, Agilent Technologies,
Version 1.171.36.32 (release 02-08-2013 CrysAlis171 .NET)
(compiled Aug  2 2013,16:46:58)
;
_computing_data_collection
;
CrysAlisPro, Agilent Technologies,
Version 1.171.36.32 (release 02-08-2013 CrysAlis171 .NET)
(compiled Aug  2 2013,16:46:58)
;
_computing_data_reduction
;
CrysAlisPro, Agilent Technologies,
Version 1.171.36.32 (release 02-08-2013 CrysAlis171 .NET)
(compiled Aug  2 2013,16:46:58)
;
_computing_molecular_graphics
;
O. V. Dolomanov, L. J. Bourhis, R. J. Gildea, J. A. K. Howard and H. Puschmann,
OLEX2: a complete structure solution, refinement and analysis program.
J. Appl. Cryst. (2009). 42, 339-341.
;
_computing_publication_material
;
O. V. Dolomanov, L. J. Bourhis, R. J. Gildea, J. A. K. Howard and H. Puschmann,
OLEX2: a complete structure solution, refinement and analysis program.
J. Appl. Cryst. (2009). 42, 339-341.
;
_computing_structure_refinement
;
XL, G.M. Sheldrick, Acta Cryst.
(2008). A64, 112-122
;
_computing_structure_solution 'SUPERFLIP, J. Appl. Cryst. (2007) 40, 786-790'
_diffrn_ambient_temperature 180.01(10)
_diffrn_detector_area_resol_mean 10.3914
_diffrn_measured_fraction_theta_full 0.9884
_diffrn_measured_fraction_theta_max 0.8333
_diffrn_measurement_details
;
  1 omega  -20.00   42.00   1.0000    4.0000
omega____ theta____ kappa____ phi______ frames
    -       10.8579  -99.0000  150.0000 62

  2 omega  -16.00   81.00   1.0000    4.0000
omega____ theta____ kappa____ phi______ frames
    -       10.8579   77.0000  -60.0000 97
;
_diffrn_measurement_device_type 'SuperNova, Dual, Cu at zero, Atlas'
_diffrn_measurement_method '\w scans'
_diffrn_orient_matrix_UB_11 -0.0439459000
_diffrn_orient_matrix_UB_12 0.0314115000
_diffrn_orient_matrix_UB_13 0.0208980000
_diffrn_orient_matrix_UB_21 0.0172592000
_diffrn_orient_matrix_UB_22 0.0605369000
_diffrn_orient_matrix_UB_23 -0.0146301000
_diffrn_orient_matrix_UB_31 -0.0473445000
_diffrn_orient_matrix_UB_32 -0.0070424000
_diffrn_orient_matrix_UB_33 -0.0328158000
_diffrn_radiation_monochromator mirror
_diffrn_radiation_type 'Mo K\a'
_diffrn_radiation_wavelength 0.7107
_diffrn_reflns_av_R_equivalents 0.0373
_diffrn_reflns_av_unetI/netI 0.0551
_diffrn_reflns_Laue_measured_fraction_full 0.992
_diffrn_reflns_Laue_measured_fraction_max 0.991
_diffrn_reflns_limit_h_max 13
_diffrn_reflns_limit_h_min -10
_diffrn_reflns_limit_k_max 12
_diffrn_reflns_limit_k_min -9
_diffrn_reflns_limit_l_max 18
_diffrn_reflns_limit_l_min -21
_diffrn_reflns_number 7016
_diffrn_reflns_point_group_measured_fraction_full 0.992
_diffrn_reflns_point_group_measured_fraction_max 0.991
_diffrn_reflns_theta_full 25.242
_diffrn_reflns_theta_max 26.022
_diffrn_reflns_theta_min 3.096
_diffrn_source 'SuperNova (Mo) X-ray Source'
_exptl_absorpt_coefficient_mu 0.082
_exptl_absorpt_correction_T_max 1.00000
_exptl_absorpt_correction_T_min 0.81114
_exptl_absorpt_correction_type multi-scan
_exptl_absorpt_process_details
;
CrysAlisPro, Agilent Technologies,
Version 1.171.36.32 (release 02-08-2013 CrysAlis171 .NET)
(compiled Aug  2 2013,16:46:58)
Empirical absorption correction using spherical harmonics,
 implemented in SCALE3 ABSPACK scaling algorithm.
;
_exptl_crystal_colour
;
;
_exptl_crystal_density_diffrn 1.259
_exptl_crystal_description
;
;
_exptl_crystal_F_000 760
_exptl_crystal_size_max 0.2
_exptl_crystal_size_mid 0.1
_exptl_crystal_size_min 0.1
_refine_diff_density_max 0.209
_refine_diff_density_min -0.230
_refine_diff_density_rms 0.047
_refine_ls_extinction_method none
_refine_ls_goodness_of_fit_ref 1.062
_refine_ls_hydrogen_treatment constr
_refine_ls_matrix_type full
_refine_ls_number_parameters 246
_refine_ls_number_reflns 3706
_refine_ls_number_restraints 0
_refine_ls_restrained_S_all 1.062
_refine_ls_R_factor_all 0.0711
_refine_ls_R_factor_gt 0.0503
_refine_ls_shift/su_max 0.000
_refine_ls_shift/su_mean 0.000
_refine_ls_structure_factor_coef Fsqd
_refine_ls_weighting_details 'w=1/[\s^2^(Fo^2^)+(0.0441P)^2^+0.2532P] where P=(Fo^2^+2Fc^2^)/3'
_refine_ls_weighting_scheme calc
_refine_ls_wR_factor_gt 0.1071
_refine_ls_wR_factor_ref 0.1211
_reflns_Friedel_coverage 0.000
_reflns_number_gt 2756
_reflns_number_total 3706
_reflns_threshold_expression 'I > 2\s(I)'
_cod_data_source_file ja500118w_si_001.cif
_cod_data_source_block exp_2494
_cod_database_code 4120621
_chemical_oxdiff_formula 'C1 H1 O1'
_reflns_odcompleteness_completeness 98.84
_reflns_odcompleteness_iscentric 1
_reflns_odcompleteness_theta 25.97
_olex2_refinement_description
;
1. Fixed Uiso
 At 1.2 times of:
  All C(H) groups, All C(H,H) groups
 At 1.5 times of:
  All C(H,H,H) groups, All O(H) groups
2.a Secondary CH2 refined with riding coordinates:
 C2(H2A,H2B), C12(H12A,H12B)
2.b Aromatic/amide H refined with riding coordinates:
 C4(H4), C5(H5), C6(H6), C7(H7), C14(H14), C15(H15), C16(H16), C17(H17),
 C18(H18), C20(H20), C21(H21), C22(H22), C23(H23), C24(H24)
2.c Idealised Me refined as rotating group:
 C10(H10A,H10B,H10C)
2.d Idealised tetrahedral OH refined as rotating group:
 O1(H1)
;
_shelx_estimated_absorpt_t_max 0.992
_shelx_estimated_absorpt_t_min 0.984
_shelx_space_group_comment
;
The symmetry employed for this shelxl refinement is uniquely defined
by the following loop, which should always be used as a source of
symmetry information in preference to the above space-group names.
They are only intended as comments.
;
_shelxl_version_number 2013-3

loop_
_space_group_symop_operation_xyz
'x, y, z'
'-x+1/2, y+1/2, -z+1/2'
'-x, -y, -z'
'x-1/2, -y-1/2, z-1/2'

loop_
_atom_site_label
_atom_site_type_symbol
_atom_site_fract_x
_atom_site_fract_y
_atom_site_fract_z
_atom_site_U_iso_or_equiv
_atom_site_adp_type
_atom_site_occupancy
_atom_site_site_symmetry_order
_atom_site_calc_flag
_atom_site_refinement_flags_posn
_atom_site_refinement_flags_adp
C1 C 0.25310(14) 0.45198(15) 0.06632(10) 0.0254(4) Uani 1 1 d . .
C2 C 0.30866(16) 0.57551(16) 0.03497(11) 0.0319(4) Uani 1 1 d . .
H2A H 0.3952 0.5913 0.0617 0.038 Uiso 1 1 calc R U
H2B H 0.3107 0.5692 -0.0222 0.038 Uiso 1 1 calc R U
C3 C 0.22090(15) 0.68067(16) 0.05328(10) 0.0299(4) Uani 1 1 d . .
C4 C 0.21151(17) 0.80649(17) 0.02511(12) 0.0380(5) Uani 1 1 d . .
H4 H 0.2644 0.8357 -0.0113 0.046 Uiso 1 1 calc R U
C5 C 0.12396(19) 0.88874(17) 0.05081(13) 0.0452(5) Uani 1 1 d . .
H5 H 0.1167 0.9750 0.0319 0.054 Uiso 1 1 calc R U
C6 C 0.04707(19) 0.84636(18) 0.10378(14) 0.0474(6) Uani 1 1 d . .
H6 H -0.0136 0.9034 0.1202 0.057 Uiso 1 1 calc R U
C7 C 0.05746(17) 0.72165(17) 0.13311(12) 0.0386(5) Uani 1 1 d . .
H7 H 0.0057 0.6931 0.1703 0.046 Uiso 1 1 calc R U
C8 C 0.14502(15) 0.63942(15) 0.10704(10) 0.0290(4) Uani 1 1 d . .
C9 C 0.17942(14) 0.50302(15) 0.13452(10) 0.0251(4) Uani 1 1 d . .
C10 C 0.25867(16) 0.50905(18) 0.21569(11) 0.0361(4) Uani 1 1 d . .
H10A H 0.2084 0.5469 0.2533 0.054 Uiso 1 1 calc R U
H10B H 0.3335 0.5625 0.2130 0.054 Uiso 1 1 calc R U
H10C H 0.2848 0.4216 0.2326 0.054 Uiso 1 1 calc R U
C11 C 0.06616(15) 0.41605(15) 0.13597(10) 0.0251(4) Uani 1 1 d . .
C12 C 0.00757(16) 0.20224(16) 0.16159(11) 0.0305(4) Uani 1 1 d . .
H12A H 0.0469 0.1168 0.1561 0.037 Uiso 1 1 calc R U
H12B H -0.0547 0.2169 0.1143 0.037 Uiso 1 1 calc R U
C13 C -0.05973(15) 0.20036(16) 0.23256(11) 0.0293(4) Uani 1 1 d . .
C14 C -0.15585(16) 0.11140(18) 0.23526(12) 0.0383(5) Uani 1 1 d . .
H14 H -0.1773 0.0536 0.1926 0.046 Uiso 1 1 calc R U
C15 C -0.22113(18) 0.1057(2) 0.29952(14) 0.0486(6) Uani 1 1 d . .
H15 H -0.2869 0.0444 0.3008 0.058 Uiso 1 1 calc R U
C16 C -0.1900(2) 0.1892(2) 0.36125(14) 0.0528(6) Uani 1 1 d . .
H16 H -0.2353 0.1871 0.4049 0.063 Uiso 1 1 calc R U
C17 C -0.0933(2) 0.2757(2) 0.35974(14) 0.0561(6) Uani 1 1 d . .
H17 H -0.0708 0.3319 0.4030 0.067 Uiso 1 1 calc R U
C18 C -0.0281(2) 0.28195(18) 0.29558(12) 0.0443(5) Uani 1 1 d . .
H18 H 0.0384 0.3425 0.2950 0.053 Uiso 1 1 calc R U
C19 C 0.34844(15) 0.34564(16) 0.08977(10) 0.0276(4) Uani 1 1 d . .
C20 C 0.31904(16) 0.21714(16) 0.07210(11) 0.0330(4) Uani 1 1 d . .
H20 H 0.2386 0.1959 0.0446 0.040 Uiso 1 1 calc R U
C21 C 0.40513(17) 0.11980(18) 0.09396(13) 0.0414(5) Uani 1 1 d . .
H21 H 0.3832 0.0325 0.0815 0.050 Uiso 1 1 calc R U
C22 C 0.52252(17) 0.14828(19) 0.13362(13) 0.0444(5) Uani 1 1 d . .
H22 H 0.5814 0.0811 0.1486 0.053 Uiso 1 1 calc R U
C23 C 0.55361(17) 0.27499(19) 0.15135(14) 0.0456(5) Uani 1 1 d . .
H23 H 0.6345 0.2955 0.1785 0.055 Uiso 1 1 calc R U
C24 C 0.46773(16) 0.37230(17) 0.12981(12) 0.0364(5) Uani 1 1 d . .
H24 H 0.4904 0.4593 0.1425 0.044 Uiso 1 1 calc R U
O1 O 0.16002(10) 0.39770(11) 0.00801(7) 0.0293(3) Uani 1 1 d . .
H1 H 0.1256 0.4570 -0.0207 0.044 Uiso 1 1 calc R U
O2 O -0.04264(10) 0.44307(11) 0.11449(7) 0.0324(3) Uani 1 1 d . .
O3 O 0.10288(10) 0.30012(10) 0.16547(7) 0.0280(3) Uani 1 1 d . .

loop_
_atom_site_aniso_label
_atom_site_aniso_U_11
_atom_site_aniso_U_22
_atom_site_aniso_U_33
_atom_site_aniso_U_23
_atom_site_aniso_U_13
_atom_site_aniso_U_12
C1 0.0248(8) 0.0270(8) 0.0242(10) -0.0001(7) 0.0027(7) -0.0006(7)
C2 0.0343(9) 0.0302(9) 0.0323(11) 0.0049(8) 0.0083(8) -0.0022(8)
C3 0.0330(9) 0.0264(9) 0.0285(10) -0.0007(8) -0.0021(8) -0.0028(7)
C4 0.0437(11) 0.0293(9) 0.0389(12) 0.0025(8) -0.0019(9) -0.0075(8)
C5 0.0509(12) 0.0211(9) 0.0592(14) -0.0010(9) -0.0077(11) -0.0017(9)
C6 0.0437(11) 0.0286(10) 0.0681(16) -0.0103(10) 0.0019(11) 0.0050(9)
C7 0.0391(10) 0.0301(10) 0.0465(13) -0.0107(9) 0.0056(9) -0.0008(8)
C8 0.0285(9) 0.0262(9) 0.0306(10) -0.0037(8) -0.0016(7) -0.0038(7)
C9 0.0252(8) 0.0267(8) 0.0228(9) 0.0003(7) 0.0013(7) -0.0006(7)
C10 0.0338(9) 0.0464(11) 0.0269(10) -0.0021(8) 0.0000(8) -0.0035(8)
C11 0.0288(9) 0.0270(8) 0.0197(9) 0.0004(7) 0.0037(7) 0.0033(7)
C12 0.0342(9) 0.0264(9) 0.0308(10) 0.0024(8) 0.0039(8) -0.0035(7)
C13 0.0294(9) 0.0273(9) 0.0307(10) 0.0090(8) 0.0026(7) 0.0037(7)
C14 0.0294(9) 0.0401(10) 0.0441(12) 0.0103(9) 0.0009(8) -0.0001(8)
C15 0.0304(10) 0.0532(12) 0.0632(16) 0.0260(12) 0.0102(10) 0.0009(9)
C16 0.0507(13) 0.0644(14) 0.0483(15) 0.0215(12) 0.0240(11) 0.0131(11)
C17 0.0760(16) 0.0552(14) 0.0422(14) 0.0015(11) 0.0262(12) -0.0041(12)
C18 0.0576(13) 0.0399(11) 0.0381(12) 0.0007(9) 0.0160(10) -0.0100(10)
C19 0.0263(8) 0.0297(9) 0.0275(10) 0.0023(7) 0.0068(7) 0.0008(7)
C20 0.0310(9) 0.0297(9) 0.0376(11) 0.0014(8) 0.0022(8) -0.0007(7)
C21 0.0401(11) 0.0286(9) 0.0544(14) 0.0010(9) 0.0024(9) 0.0020(8)
C22 0.0354(10) 0.0376(11) 0.0587(14) 0.0070(10) 0.0017(10) 0.0110(9)
C23 0.0280(10) 0.0448(12) 0.0614(15) 0.0060(10) -0.0034(9) 0.0007(8)
C24 0.0301(9) 0.0321(9) 0.0460(12) -0.0001(9) 0.0013(8) -0.0007(8)
O1 0.0329(7) 0.0300(6) 0.0235(7) -0.0002(5) -0.0018(5) 0.0023(5)
O2 0.0245(6) 0.0339(7) 0.0384(8) 0.0048(6) 0.0023(5) 0.0027(5)
O3 0.0261(6) 0.0278(6) 0.0303(7) 0.0063(5) 0.0044(5) 0.0004(5)

loop_
_atom_type_symbol
_atom_type_description
_atom_type_scat_dispersion_real
_atom_type_scat_dispersion_imag
_atom_type_scat_source
C C 0.0033 0.0016 'International Tables Vol C Tables 4.2.6.8 and 6.1.1.4'
H H 0.0000 0.0000 'International Tables Vol C Tables 4.2.6.8 and 6.1.1.4'
O O 0.0106 0.0060 'International Tables Vol C Tables 4.2.6.8 and 6.1.1.4'

loop_
_geom_angle_atom_site_label_1
_geom_angle_atom_site_label_2
_geom_angle_atom_site_label_3
_geom_angle
C2 C1 C9 103.79(13)
C19 C1 C2 114.63(13)
C19 C1 C9 115.35(13)
O1 C1 C2 110.26(13)
O1 C1 C9 106.22(12)
O1 C1 C19 106.31(12)
C1 C2 H2A 110.9
C1 C2 H2B 110.9
H2A C2 H2B 108.9
C3 C2 C1 104.17(14)
C3 C2 H2A 110.9
C3 C2 H2B 110.9
C4 C3 C2 128.63(17)
C8 C3 C2 111.15(14)
C8 C3 C4 120.20(16)
C3 C4 H4 120.5
C5 C4 C3 119.00(19)
C5 C4 H4 120.5
C4 C5 H5 119.7
C6 C5 C4 120.54(18)
C6 C5 H5 119.7
C5 C6 H6 119.6
C5 C6 C7 120.74(18)
C7 C6 H6 119.6
C6 C7 H7 120.7
C6 C7 C8 118.54(19)
C8 C7 H7 120.7
C3 C8 C7 120.97(16)
C3 C8 C9 110.87(14)
C7 C8 C9 128.01(17)
C8 C9 C1 101.67(13)
C8 C9 C10 109.05(13)
C10 C9 C1 114.65(13)
C11 C9 C1 107.17(13)
C11 C9 C8 113.41(13)
C11 C9 C10 110.70(14)
C9 C10 H10A 109.5
C9 C10 H10B 109.5
C9 C10 H10C 109.5
H10A C10 H10B 109.5
H10A C10 H10C 109.5
H10B C10 H10C 109.5
O2 C11 C9 126.88(14)
O2 C11 O3 122.99(15)
O3 C11 C9 110.13(13)
H12A C12 H12B 107.8
C13 C12 H12A 109.0
C13 C12 H12B 109.0
O3 C12 H12A 109.0
O3 C12 H12B 109.0
O3 C12 C13 112.97(14)
C14 C13 C12 118.55(16)
C18 C13 C12 122.59(16)
C18 C13 C14 118.85(18)
C13 C14 H14 119.6
C13 C14 C15 120.86(19)
C15 C14 H14 119.6
C14 C15 H15 120.2
C16 C15 C14 119.55(19)
C16 C15 H15 120.2
C15 C16 H16 120.0
C17 C16 C15 119.9(2)
C17 C16 H16 120.0
C16 C17 H17 119.7
C16 C17 C18 120.7(2)
C18 C17 H17 119.7
C13 C18 C17 120.12(19)
C13 C18 H18 119.9
C17 C18 H18 119.9
C20 C19 C1 120.75(14)
C20 C19 C24 117.53(15)
C24 C19 C1 121.72(15)
C19 C20 H20 119.5
C21 C20 C19 120.97(16)
C21 C20 H20 119.5
C20 C21 H21 119.7
C22 C21 C20 120.55(17)
C22 C21 H21 119.7
C21 C22 H22 120.3
C23 C22 C21 119.34(17)
C23 C22 H22 120.3
C22 C23 H23 119.9
C22 C23 C24 120.23(17)
C24 C23 H23 119.9
C19 C24 H24 119.3
C23 C24 C19 121.37(17)
C23 C24 H24 119.3
C1 O1 H1 109.5
C11 O3 C12 116.41(12)

loop_
_geom_bond_atom_site_label_1
_geom_bond_atom_site_label_2
_geom_bond_distance
C1 C2 1.539(2)
C1 C9 1.593(2)
C1 C19 1.518(2)
C1 O1 1.4289(18)
C2 H2A 0.9900
C2 H2B 0.9900
C2 C3 1.500(2)
C3 C4 1.388(2)
C3 C8 1.381(2)
C4 H4 0.9500
C4 C5 1.384(3)
C5 H5 0.9500
C5 C6 1.382(3)
C6 H6 0.9500
C6 C7 1.385(3)
C7 H7 0.9500
C7 C8 1.386(2)
C8 C9 1.518(2)
C9 C10 1.533(2)
C9 C11 1.514(2)
C10 H10A 0.9800
C10 H10B 0.9800
C10 H10C 0.9800
C11 O2 1.2062(18)
C11 O3 1.3403(19)
C12 H12A 0.9900
C12 H12B 0.9900
C12 C13 1.502(2)
C12 O3 1.4333(19)
C13 C14 1.387(2)
C13 C18 1.380(3)
C14 H14 0.9500
C14 C15 1.389(3)
C15 H15 0.9500
C15 C16 1.375(3)
C16 H16 0.9500
C16 C17 1.371(3)
C17 H17 0.9500
C17 C18 1.388(3)
C18 H18 0.9500
C19 C20 1.391(2)
C19 C24 1.393(2)
C20 H20 0.9500
C20 C21 1.382(2)
C21 H21 0.9500
C21 C22 1.378(3)
C22 H22 0.9500
C22 C23 1.377(3)
C23 H23 0.9500
C23 C24 1.380(2)
C24 H24 0.9500
O1 H1 0.8400
